data_1504545
loop_
_publ_author_name
'Li, Jialiang'
'Todaro, Louis J.'
'Mootoo, David R.'

_publ_section_title
;
 Synthesis of the AB subunit of angelmicin B through a tandem alkoxy
 radical fragmentation-etherification sequence.
;
_journal_issue 7
_journal_name_full 'Organic letters'
_journal_page_first 1337
_journal_page_last 1340
_journal_paper_doi 10.1021/ol703036y
_journal_volume 10
_journal_year 2008
_chemical_absolute_configuration ad
_chemical_formula_sum 'C33 H48 O6 Si'
_chemical_formula_weight 568.80
_chemical_name_systematic
;
 ?
;
_space_group_IT_number 19
_symmetry_cell_setting orthorhombic
_symmetry_space_group_name_Hall 'P 2ac 2ab'
_symmetry_space_group_name_H-M 'P 21 21 21'
_atom_sites_solution_hydrogens geom
_atom_sites_solution_primary direct
_atom_sites_solution_secondary difmap
_audit_creation_method SHELXL-97
_cell_angle_alpha 90.00
_cell_angle_beta 90.00
_cell_angle_gamma 90.00
_cell_formula_units_Z 4
_cell_length_a 6.3390(13)
_cell_length_b 13.530(3)
_cell_length_c 36.211(7)
_cell_measurement_temperature 100(2)
_cell_volume 3105.7(11)
_computing_cell_refinement 'Bruker XSCANS'
_computing_data_collection 'Bruker XSCANS'
_computing_data_reduction 'Bruker SHELXTL'
_computing_molecular_graphics 'Bruker SHELXTL'
_computing_publication_material 'Bruker SHELXTL'
_computing_structure_refinement 'SHELXL-97 (Sheldrick, 1997)'
_computing_structure_solution 'SHELXS-97 (Sheldrick, 1990)'
_diffrn_ambient_temperature 100(2)
_diffrn_measured_fraction_theta_full 0.990
_diffrn_measured_fraction_theta_max 0.990
_diffrn_measurement_device_type 'Bruker-Nonius KappaCCD'
_diffrn_measurement_method '\w scans'
_diffrn_radiation_monochromator graphite
_diffrn_radiation_source 'fine-focus sealed tube'
_diffrn_radiation_type MoK\a
_diffrn_radiation_wavelength 0.71073
_diffrn_reflns_av_R_equivalents 0.0598
_diffrn_reflns_av_sigmaI/netI 0.0856
_diffrn_reflns_limit_h_max 7
_diffrn_reflns_limit_h_min -8
_diffrn_reflns_limit_k_max 17
_diffrn_reflns_limit_k_min -17
_diffrn_reflns_limit_l_max 36
_diffrn_reflns_limit_l_min -47
_diffrn_reflns_number 18725
_diffrn_reflns_theta_full 27.48
_diffrn_reflns_theta_max 27.48
_diffrn_reflns_theta_min 2.71
_exptl_absorpt_coefficient_mu 0.118
_exptl_absorpt_correction_T_max 0.9860
_exptl_absorpt_correction_T_min 0.9588
_exptl_absorpt_correction_type integration
_exptl_absorpt_process_details numerical
_exptl_crystal_density_diffrn 1.217
_exptl_crystal_density_method 'not measured'
_exptl_crystal_F_000 1232
_exptl_crystal_size_max 0.36
_exptl_crystal_size_mid 0.18
_exptl_crystal_size_min 0.12
_refine_diff_density_max 0.371
_refine_diff_density_min -0.340
_refine_diff_density_rms 0.059
_refine_ls_abs_structure_details 'Flack H D (1983), Acta Cryst. A39, 876-881, 2789 Friedel pairs '
_refine_ls_abs_structure_Flack 0.05(15)
_refine_ls_extinction_method none
_refine_ls_goodness_of_fit_ref 1.037
_refine_ls_hydrogen_treatment constr
_refine_ls_matrix_type full
_refine_ls_number_parameters 367
_refine_ls_number_reflns 6824
_refine_ls_number_restraints 0
_refine_ls_restrained_S_all 1.037
_refine_ls_R_factor_all 0.0897
_refine_ls_R_factor_gt 0.0578
_refine_ls_shift/su_max 0.000
_refine_ls_shift/su_mean 0.000
_refine_ls_structure_factor_coef Fsqd
_refine_ls_weighting_details 'calc w=1/[\s^2^(Fo^2^)+(0.0383P)^2^+1.5262P] where P=(Fo^2^+2Fc^2^)/3'
_refine_ls_weighting_scheme calc
_refine_ls_wR_factor_gt 0.1037
_refine_ls_wR_factor_ref 0.1155
_reflns_number_gt 5126
_reflns_number_total 6824
_reflns_threshold_expression >2sigma(I)
_cod_data_source_file ol703036y-file004.cif
_cod_data_source_block x1619l
_cod_depositor_comments
;
The following automatic conversions were performed:

'_symmetry_cell_setting' value 'Orthorhombic' changed to
'orthorhombic' according to
/home/saulius/struct/CIF-dictionaries/cif_core.dic dictionary named
'cif_core.dic' version 2.4.1 from 2010-06-29.

Automatic conversion script
Id: cif_fix_values 1715 2011-07-08 13:25:40Z adriana 
;
_cod_original_sg_symbol_H-M P212121
_cod_database_code 1504545

loop_
_symmetry_equiv_pos_as_xyz
'x, y, z'
'-x+1/2, -y, z+1/2'
'-x, y+1/2, -z+1/2'
'x+1/2, -y+1/2, -z'

loop_
_atom_site_label
_atom_site_type_symbol
_atom_site_fract_x
_atom_site_fract_y
_atom_site_fract_z
_atom_site_U_iso_or_equiv
_atom_site_adp_type
_atom_site_occupancy
_atom_site_symmetry_multiplicity
_atom_site_calc_flag
_atom_site_refinement_flags
Si Si 0.31516(12) 0.52825(6) 0.23074(2) 0.01765(18) Uani 1 1 d .
O8 O 0.0112(3) 0.68177(13) 0.10542(5) 0.0161(4) Uani 1 1 d .
O10 O 0.1669(3) 0.53113(13) 0.19300(5) 0.0189(4) Uani 1 1 d .
O11 O 0.0550(3) 0.38710(13) 0.13546(5) 0.0184(4) Uani 1 1 d .
O12 O -0.0792(3) 0.49668(12) 0.06887(5) 0.0179(4) Uani 1 1 d .
O14 O 0.5281(3) 0.57259(14) 0.09861(6) 0.0246(5) Uani 1 1 d .
H14A H 0.6390 0.5869 0.1101 0.037 Uiso 1 1 calc R
O15 O 0.6350(3) 0.77103(13) 0.12080(5) 0.0223(5) Uani 1 1 d .
H15A H 0.7405 0.7394 0.1132 0.033 Uiso 1 1 calc R
C7 C 0.1673(5) 0.81564(19) 0.13994(8) 0.0201(6) Uani 1 1 d .
H7A H 0.2516 0.8323 0.1621 0.024 Uiso 1 1 calc R
H7B H 0.0406 0.8584 0.1396 0.024 Uiso 1 1 calc R
C8 C 0.1018(4) 0.70770(19) 0.14129(7) 0.0164(6) Uani 1 1 d .
H8A H -0.0012 0.6955 0.1617 0.020 Uiso 1 1 calc R
C9 C 0.2933(4) 0.64092(19) 0.14485(7) 0.0144(6) Uani 1 1 d .
H9A H 0.3987 0.6700 0.1623 0.017 Uiso 1 1 calc R
C10 C 0.2404(4) 0.53471(19) 0.15575(7) 0.0150(6) Uani 1 1 d .
H10A H 0.3701 0.4931 0.1534 0.018 Uiso 1 1 calc R
C11 C 0.0682(4) 0.49273(18) 0.13072(7) 0.0151(6) Uani 1 1 d .
H11A H -0.0699 0.5226 0.1380 0.018 Uiso 1 1 calc R
C12 C 0.1066(4) 0.51431(19) 0.09004(7) 0.0157(6) Uani 1 1 d .
H12A H 0.2238 0.4716 0.0807 0.019 Uiso 1 1 calc R
C13 C 0.1640(4) 0.62366(19) 0.08434(7) 0.0155(6) Uani 1 1 d .
C14 C 0.3727(4) 0.64675(19) 0.10517(7) 0.0151(6) Uani 1 1 d .
C15 C 0.4597(4) 0.75136(19) 0.09748(8) 0.0182(6) Uani 1 1 d .
H15B H 0.5059 0.7555 0.0711 0.022 Uiso 1 1 calc R
C16 C 0.2983(4) 0.83344(19) 0.10514(8) 0.0208(6) Uani 1 1 d .
H16A H 0.3739 0.8971 0.1077 0.025 Uiso 1 1 calc R
H16B H 0.2021 0.8390 0.0837 0.025 Uiso 1 1 calc R
C17 C 0.1505(4) 0.6552(2) 0.04415(7) 0.0188(6) Uani 1 1 d .
H17A H 0.1795 0.7269 0.0427 0.023 Uiso 1 1 calc R
H17B H 0.0041 0.6445 0.0355 0.023 Uiso 1 1 calc R
C18 C 0.3006(5) 0.6015(2) 0.01784(8) 0.0256(7) Uani 1 1 d .
H18A H 0.4481 0.6176 0.0245 0.031 Uiso 1 1 calc R
H18B H 0.2815 0.5293 0.0205 0.031 Uiso 1 1 calc R
C19 C 0.2611(5) 0.6309(2) -0.02205(8) 0.0323(8) Uani 1 1 d .
H19A H 0.1161 0.6136 -0.0289 0.048 Uiso 1 1 calc R
H19B H 0.3600 0.5957 -0.0382 0.048 Uiso 1 1 calc R
H19C H 0.2816 0.7023 -0.0248 0.048 Uiso 1 1 calc R
C20 C -0.1364(5) 0.3539(2) 0.15194(8) 0.0262(7) Uani 1 1 d .
H20A H -0.2567 0.3927 0.1423 0.031 Uiso 1 1 calc R
H20B H -0.1301 0.3633 0.1790 0.031 Uiso 1 1 calc R
C21 C -0.1671(5) 0.24587(19) 0.14311(7) 0.0186(6) Uani 1 1 d .
C22 C -0.0009(5) 0.1794(2) 0.14500(8) 0.0241(7) Uani 1 1 d .
H22A H 0.1361 0.2022 0.1514 0.029 Uiso 1 1 calc R
C23 C -0.0327(5) 0.0796(2) 0.13768(8) 0.0242(7) Uani 1 1 d .
H23A H 0.0830 0.0351 0.1387 0.029 Uiso 1 1 calc R
C24 C -0.2320(5) 0.0447(2) 0.12892(8) 0.0244(7) Uani 1 1 d .
H24A H -0.2538 -0.0235 0.1240 0.029 Uiso 1 1 calc R
C25 C -0.3994(5) 0.1107(2) 0.12736(8) 0.0267(7) Uani 1 1 d .
H25A H -0.5370 0.0876 0.1216 0.032 Uiso 1 1 calc R
C26 C -0.3660(5) 0.2105(2) 0.13420(8) 0.0226(7) Uani 1 1 d .
H26A H -0.4812 0.2553 0.1327 0.027 Uiso 1 1 calc R
C30 C -0.1168(5) 0.3967(2) 0.05881(9) 0.0339(8) Uani 1 1 d .
H30A H -0.1759 0.3603 0.0802 0.041 Uiso 1 1 calc R
H30B H 0.0180 0.3648 0.0518 0.041 Uiso 1 1 calc R
C31 C -0.2680(5) 0.3917(2) 0.02705(8) 0.0214(7) Uani 1 1 d .
C32 C -0.2131(5) 0.4274(2) -0.00747(8) 0.0302(8) Uani 1 1 d .
H32A H -0.0815 0.4598 -0.0108 0.036 Uiso 1 1 calc R
C33 C -0.3479(6) 0.4164(2) -0.03714(9) 0.0377(9) Uani 1 1 d .
H33A H -0.3088 0.4414 -0.0607 0.045 Uiso 1 1 calc R
C34 C -0.5383(6) 0.3695(2) -0.03273(10) 0.0375(9) Uani 1 1 d .
H34A H -0.6300 0.3614 -0.0533 0.045 Uiso 1 1 calc R
C35 C -0.5967(5) 0.3340(2) 0.00167(9) 0.0310(8) Uani 1 1 d .
H35A H -0.7285 0.3018 0.0049 0.037 Uiso 1 1 calc R
C36 C -0.4613(5) 0.3459(2) 0.03124(9) 0.0258(7) Uani 1 1 d .
H36A H -0.5018 0.3221 0.0549 0.031 Uiso 1 1 calc R
C37 C 0.2080(5) 0.6241(2) 0.26221(8) 0.0264(7) Uani 1 1 d .
H37A H 0.2313 0.6897 0.2515 0.040 Uiso 1 1 calc R
H37B H 0.2797 0.6200 0.2861 0.040 Uiso 1 1 calc R
H37C H 0.0564 0.6134 0.2657 0.040 Uiso 1 1 calc R
C38 C 0.5979(4) 0.5560(2) 0.22032(8) 0.0247(7) Uani 1 1 d .
H38A H 0.6530 0.5065 0.2031 0.037 Uiso 1 1 calc R
H38B H 0.6801 0.5541 0.2432 0.037 Uiso 1 1 calc R
H38C H 0.6089 0.6218 0.2092 0.037 Uiso 1 1 calc R
C40 C 0.2907(4) 0.4005(2) 0.25146(8) 0.0215(6) Uani 1 1 d .
C41 C 0.4392(5) 0.3891(2) 0.28478(8) 0.0290(7) Uani 1 1 d .
H41A H 0.4103 0.4415 0.3028 0.043 Uiso 1 1 calc R
H41B H 0.5860 0.3939 0.2765 0.043 Uiso 1 1 calc R
H41C H 0.4160 0.3245 0.2964 0.043 Uiso 1 1 calc R
C42 C 0.0630(4) 0.3835(2) 0.26424(9) 0.0294(7) Uani 1 1 d .
H42A H 0.0489 0.3162 0.2739 0.044 Uiso 1 1 calc R
H42B H -0.0331 0.3924 0.2433 0.044 Uiso 1 1 calc R
H42C H 0.0277 0.4311 0.2837 0.044 Uiso 1 1 calc R
C43 C 0.3495(5) 0.3235(2) 0.22207(8) 0.0281(7) Uani 1 1 d .
H43A H 0.3317 0.2570 0.2323 0.042 Uiso 1 1 calc R
H43B H 0.4968 0.3329 0.2146 0.042 Uiso 1 1 calc R
H43C H 0.2575 0.3314 0.2005 0.042 Uiso 1 1 calc R

loop_
_atom_site_aniso_label
_atom_site_aniso_U_11
_atom_site_aniso_U_22
_atom_site_aniso_U_33
_atom_site_aniso_U_23
_atom_site_aniso_U_13
_atom_site_aniso_U_12
Si 0.0175(4) 0.0184(4) 0.0171(4) -0.0008(3) -0.0012(3) 0.0009(3)
O8 0.0124(10) 0.0178(10) 0.0182(11) -0.0059(8) -0.0028(8) 0.0028(8)
O10 0.0186(10) 0.0226(10) 0.0155(10) 0.0007(8) 0.0009(8) 0.0006(9)
O11 0.0178(10) 0.0138(10) 0.0234(11) -0.0003(8) 0.0038(9) -0.0025(8)
O12 0.0158(10) 0.0157(10) 0.0220(10) -0.0042(8) -0.0037(8) -0.0001(8)
O14 0.0142(10) 0.0169(10) 0.0427(13) -0.0029(9) 0.0000(9) 0.0028(9)
O15 0.0112(11) 0.0220(11) 0.0337(12) -0.0048(9) -0.0034(9) -0.0015(8)
C7 0.0183(15) 0.0129(14) 0.0292(16) -0.0052(11) -0.0054(13) 0.0051(12)
C8 0.0152(14) 0.0175(14) 0.0165(15) -0.0027(11) -0.0016(12) 0.0009(12)
C9 0.0127(13) 0.0132(13) 0.0173(14) -0.0034(11) -0.0011(11) 0.0019(11)
C10 0.0142(14) 0.0164(14) 0.0143(14) 0.0021(11) 0.0023(11) 0.0022(11)
C11 0.0127(14) 0.0108(14) 0.0218(15) -0.0020(11) 0.0027(12) 0.0015(11)
C12 0.0120(14) 0.0168(14) 0.0183(14) -0.0032(11) -0.0010(11) 0.0000(11)
C13 0.0140(14) 0.0170(14) 0.0154(14) -0.0018(11) 0.0008(11) 0.0011(12)
C14 0.0131(14) 0.0106(13) 0.0216(15) -0.0007(11) -0.0002(11) 0.0037(11)
C15 0.0170(15) 0.0147(14) 0.0229(16) 0.0009(11) 0.0008(12) 0.0008(12)
C16 0.0173(14) 0.0103(13) 0.0347(17) -0.0014(12) -0.0055(14) -0.0030(12)
C17 0.0192(16) 0.0151(14) 0.0219(16) 0.0011(11) -0.0036(12) -0.0011(12)
C18 0.0311(17) 0.0243(16) 0.0214(16) 0.0022(12) -0.0002(14) 0.0059(14)
C19 0.042(2) 0.0293(18) 0.0252(18) 0.0055(14) -0.0012(15) -0.0050(15)
C20 0.0282(17) 0.0202(15) 0.0302(17) -0.0053(13) 0.0094(14) -0.0052(14)
C21 0.0213(16) 0.0161(14) 0.0185(15) 0.0004(11) 0.0057(13) -0.0019(12)
C22 0.0225(16) 0.0209(16) 0.0288(18) -0.0025(13) 0.0045(13) -0.0056(13)
C23 0.0261(17) 0.0184(15) 0.0281(17) -0.0009(13) 0.0078(14) 0.0013(14)
C24 0.0297(18) 0.0168(16) 0.0266(17) -0.0037(12) 0.0048(13) -0.0068(13)
C25 0.0253(17) 0.0244(17) 0.0302(18) -0.0011(13) -0.0014(14) -0.0100(14)
C26 0.0210(17) 0.0200(16) 0.0267(16) 0.0019(12) 0.0024(13) -0.0006(13)
C30 0.047(2) 0.0161(15) 0.039(2) -0.0029(13) -0.0198(17) -0.0067(15)
C31 0.0272(17) 0.0131(14) 0.0240(16) -0.0031(12) -0.0032(13) -0.0031(12)
C32 0.0291(18) 0.0282(17) 0.0333(19) 0.0020(14) 0.0024(15) -0.0038(15)
C33 0.058(2) 0.0344(19) 0.0211(18) 0.0030(14) -0.0025(17) -0.0036(19)
C34 0.046(2) 0.0263(18) 0.040(2) -0.0062(16) -0.0228(18) 0.0046(17)
C35 0.0233(17) 0.0190(16) 0.051(2) -0.0109(15) -0.0060(16) -0.0027(13)
C36 0.0353(19) 0.0151(15) 0.0270(17) -0.0050(12) 0.0027(15) 0.0025(14)
C37 0.0280(17) 0.0258(16) 0.0255(17) -0.0041(13) -0.0020(14) 0.0030(14)
C38 0.0213(15) 0.0226(16) 0.0303(18) 0.0025(13) -0.0036(13) -0.0005(13)
C40 0.0199(15) 0.0209(15) 0.0236(16) 0.0016(12) -0.0020(13) 0.0039(13)
C41 0.0300(18) 0.0286(17) 0.0283(18) 0.0107(14) -0.0077(14) 0.0018(15)
C42 0.0279(17) 0.0315(18) 0.0288(18) 0.0051(14) 0.0015(15) -0.0045(14)
C43 0.0342(19) 0.0169(15) 0.0332(19) 0.0037(13) -0.0020(15) 0.0040(14)

loop_
_atom_type_symbol
_atom_type_description
_atom_type_scat_dispersion_real
_atom_type_scat_dispersion_imag
_atom_type_scat_source
C C 0.0033 0.0016 'International Tables Vol C Tables 4.2.6.8 and 6.1.1.4'
H H 0.0000 0.0000 'International Tables Vol C Tables 4.2.6.8 and 6.1.1.4'
O O 0.0106 0.0060 'International Tables Vol C Tables 4.2.6.8 and 6.1.1.4'
Si Si 0.0817 0.0704 'International Tables Vol C Tables 4.2.6.8 and 6.1.1.4'

loop_
_geom_angle_atom_site_label_1
_geom_angle_atom_site_label_2
_geom_angle_atom_site_label_3
_geom_angle
O10 Si C37 106.38(12)
O10 Si C38 111.86(12)
C37 Si C38 109.55(14)
O10 Si C40 107.58(11)
C37 Si C40 111.42(13)
C38 Si C40 110.01(13)
C8 O8 C13 109.41(18)
C10 O10 Si 126.42(16)
C20 O11 C11 114.3(2)
C30 O12 C12 115.8(2)
C8 C7 C16 109.1(2)
O8 C8 C9 104.3(2)
O8 C8 C7 108.0(2)
C9 C8 C7 110.9(2)
C8 C9 C14 98.8(2)
C8 C9 C10 114.0(2)
C14 C9 C10 111.4(2)
O10 C10 C9 110.3(2)
O10 C10 C11 108.3(2)
C9 C10 C11 110.7(2)
O11 C11 C12 108.4(2)
O11 C11 C10 109.8(2)
C12 C11 C10 112.9(2)
O12 C12 C11 110.9(2)
O12 C12 C13 106.5(2)
C11 C12 C13 110.6(2)
O8 C13 C17 108.2(2)
O8 C13 C12 106.9(2)
C17 C13 C12 112.7(2)
O8 C13 C14 101.67(19)
C17 C13 C14 117.2(2)
C12 C13 C14 109.3(2)
O14 C14 C9 110.4(2)
O14 C14 C15 111.6(2)
C9 C14 C15 109.6(2)
O14 C14 C13 111.4(2)
C9 C14 C13 99.6(2)
C15 C14 C13 113.6(2)
O15 C15 C16 106.2(2)
O15 C15 C14 110.1(2)
C16 C15 C14 113.1(2)
C7 C16 C15 113.4(2)
C13 C17 C18 115.4(2)
C19 C18 C17 111.4(2)
O11 C20 C21 109.1(2)
C26 C21 C22 118.6(2)
C26 C21 C20 120.0(3)
C22 C21 C20 121.3(3)
C21 C22 C23 120.7(3)
C24 C23 C22 120.5(3)
C23 C24 C25 119.2(3)
C24 C25 C26 120.1(3)
C21 C26 C25 121.0(3)
O12 C30 C31 110.3(2)
C36 C31 C32 118.6(3)
C36 C31 C30 120.2(3)
C32 C31 C30 121.1(3)
C33 C32 C31 120.6(3)
C34 C33 C32 120.2(3)
C33 C34 C35 120.0(3)
C36 C35 C34 119.4(3)
C31 C36 C35 121.2(3)
C42 C40 C43 109.6(3)
C42 C40 C41 108.9(2)
C43 C40 C41 109.1(2)
C42 C40 Si 109.52(19)
C43 C40 Si 108.99(19)
C41 C40 Si 110.69(19)

loop_
_geom_bond_atom_site_label_1
_geom_bond_atom_site_label_2
_geom_bond_distance
Si O10 1.6591(19)
Si C37 1.856(3)
Si C38 1.870(3)
Si C40 1.890(3)
O8 C8 1.462(3)
O8 C13 1.463(3)
O10 C10 1.428(3)
O11 C20 1.425(3)
O11 C11 1.442(3)
O12 C30 1.421(3)
O12 C12 1.426(3)
O14 C14 1.426(3)
O15 C15 1.421(3)
C7 C8 1.519(4)
C7 C16 1.528(4)
C8 C9 1.519(4)
C9 C14 1.524(4)
C9 C10 1.527(4)
C10 C11 1.528(4)
C11 C12 1.521(4)
C12 C13 1.538(4)
C13 C17 1.519(4)
C13 C14 1.554(4)
C14 C15 1.544(4)
C15 C16 1.535(4)
C17 C18 1.530(4)
C18 C19 1.519(4)
C20 C21 1.508(4)
C21 C26 1.386(4)
C21 C22 1.387(4)
C22 C23 1.390(4)
C23 C24 1.385(4)
C24 C25 1.388(4)
C25 C26 1.389(4)
C30 C31 1.499(4)
C31 C36 1.382(4)
C31 C32 1.385(4)
C32 C33 1.381(4)
C33 C34 1.373(5)
C34 C35 1.385(5)
C35 C36 1.382(4)
C40 C42 1.533(4)
C40 C43 1.536(4)
C40 C41 1.538(4)
